data_7061598
loop_
_publ_author_name
'Panja, Anangamohan'
'Jagli\<ci\'c, Zvonko'
'Herchel, Radovan'
'Brand\~ao, Paula'
'Pramanik, Kuheli'
'Jana, Narayan Ch.'

_publ_section_title
;
 Three angular Zn2Dy complexes showing the effect of remote coordination
 at Zn and counter ions on slow magnetic relaxation at Dy centres
;
_journal_issue 28
_journal_name_full 'New Journal of Chemistry'
_journal_page_first 13546
_journal_page_last 13557
_journal_paper_doi 10.1039/D2NJ01759H
_journal_volume 46
_journal_year 2022
_chemical_formula_sum 'C48 H44 Cl3 Dy N4 O10 Zn2'
_chemical_formula_weight 1236.46
_space_group_crystal_system monoclinic
_space_group_IT_number 13
_space_group_name_Hall '-P 2yac'
_space_group_name_H-M_alt 'P 1 2/n 1'
_atom_sites_solution_hydrogens geom
_audit_creation_method SHELXL-2018/3
_audit_update_record
;
2022-06-09 deposited with the CCDC.	2022-06-14 downloaded from the CCDC.
;
_cell_angle_alpha 90
_cell_angle_beta 95.554(2)
_cell_angle_gamma 90
_cell_formula_units_Z 4
_cell_length_a 9.1695(5)
_cell_length_b 27.5498(16)
_cell_length_c 22.7428(12)
_cell_measurement_reflns_used 608
_cell_measurement_temperature 150(2)
_cell_measurement_theta_max 25.00
_cell_measurement_theta_min 2.90
_cell_volume 5718.3(5)
_computing_cell_refinement 'Bruker Smart'
_computing_data_collection 'Bruker Smart'
_computing_data_reduction 'Bruker Saint'
_computing_molecular_graphics 'Mercury (Macrae et al 2008)'
_computing_publication_material 'SHELXL-2016/4 (Sheldrick, 2016)'
_computing_structure_refinement 'SHELXL-2018/3 (Sheldrick, 2018)'
_computing_structure_solution 'SHELXT 2018/2 (Sheldrick, 2018)'
_diffrn_ambient_temperature 150(2)
_diffrn_measured_fraction_theta_full 0.998
_diffrn_measured_fraction_theta_max 0.996
_diffrn_measurement_device_type 'photon 100 CMOS'
_diffrn_measurement_method 'omega and phi scans'
_diffrn_radiation_type MoK\a
_diffrn_radiation_wavelength 0.71073
_diffrn_reflns_av_R_equivalents 0.0674
_diffrn_reflns_av_unetI/netI 0.0321
_diffrn_reflns_Laue_measured_fraction_full 0.998
_diffrn_reflns_Laue_measured_fraction_max 0.996
_diffrn_reflns_limit_h_max 10
_diffrn_reflns_limit_h_min -11
_diffrn_reflns_limit_k_max 33
_diffrn_reflns_limit_k_min -33
_diffrn_reflns_limit_l_max 27
_diffrn_reflns_limit_l_min -27
_diffrn_reflns_number 101160
_diffrn_reflns_point_group_measured_fraction_full 0.998
_diffrn_reflns_point_group_measured_fraction_max 0.996
_diffrn_reflns_theta_full 25.242
_diffrn_reflns_theta_max 25.390
_diffrn_reflns_theta_min 2.324
_diffrn_source 'fine-focus sealed tube'
_exptl_absorpt_coefficient_mu 2.318
_exptl_absorpt_correction_T_max 0.7452
_exptl_absorpt_correction_T_min 0.4238
_exptl_absorpt_correction_type multi-scan
_exptl_absorpt_process_details SADABS-2016-2
_exptl_crystal_colour Bronze
_exptl_crystal_density_diffrn 1.436
_exptl_crystal_description plate
_exptl_crystal_F_000 2468
_exptl_crystal_size_max 0.380
_exptl_crystal_size_mid 0.200
_exptl_crystal_size_min 0.030
_refine_diff_density_max 2.185
_refine_diff_density_min -2.127
_refine_diff_density_rms 0.160
_refine_ls_extinction_method none
_refine_ls_goodness_of_fit_ref 1.103
_refine_ls_hydrogen_treatment constr
_refine_ls_matrix_type full
_refine_ls_number_parameters 627
_refine_ls_number_reflns 10475
_refine_ls_number_restraints 18
_refine_ls_restrained_S_all 1.111
_refine_ls_R_factor_all 0.0997
_refine_ls_R_factor_gt 0.0747
_refine_ls_shift/su_max 0.000
_refine_ls_shift/su_mean 0.000
_refine_ls_structure_factor_coef Fsqd
_refine_ls_weighting_details 'w=1/[\s^2^(Fo^2^)+(0.0839P)^2^+65.5009P] where P=(Fo^2^+2Fc^2^)/3'
_refine_ls_weighting_scheme calc
_refine_ls_wR_factor_gt 0.1975
_refine_ls_wR_factor_ref 0.2221
_reflns_Friedel_coverage 0.000
_reflns_number_gt 8061
_reflns_number_total 10475
_reflns_threshold_expression 'I > 2\s(I)'
_cod_data_source_file d2nj01759h2.cif
_cod_data_source_block complex-1
_cod_depositor_comments 'Adding full bibliography for 7061598--7061600.cif.'
_cod_original_sg_symbol_H-M 'P 2/n'
_cod_database_code 7061598
_shelx_shelxl_version_number 2018/3
_shelx_space_group_comment
;
The symmetry employed for this shelxl refinement is uniquely defined
by the following loop, which should always be used as a source of
symmetry information in preference to the above space-group names.
They are only intended as comments.
;
_shelx_estimated_absorpt_t_min 0.473
_shelx_estimated_absorpt_t_max 0.934

loop_
_space_group_symop_operation_xyz
'x, y, z'
'-x+1/2, y, -z+1/2'
'-x, -y, -z'
'x-1/2, -y, z-1/2'

loop_
_atom_site_label
_atom_site_type_symbol
_atom_site_fract_x
_atom_site_fract_y
_atom_site_fract_z
_atom_site_U_iso_or_equiv
_atom_site_adp_type
_atom_site_occupancy
_atom_site_site_symmetry_order
_atom_site_calc_flag
_atom_site_refinement_flags_posn
_atom_site_refinement_flags_adp
_atom_site_refinement_flags_occupancy
_atom_site_disorder_assembly
_atom_site_disorder_group
DyA Dy 0.750000 0.30169(2) 0.750000 0.0484(2) Uani 1 2 d S T P . .
ZnA Zn 0.63705(9) 0.21771(3) 0.63979(3) 0.0274(2) Uani 1 1 d . . . . .
ClA Cl 0.4440(2) 0.24010(9) 0.57552(8) 0.0383(5) Uani 1 1 d . . . . .
O1A O 0.7690(6) 0.2763(2) 0.6561(2) 0.0301(12) Uani 1 1 d . . . . .
O2A O 0.8218(8) 0.3655(2) 0.6680(3) 0.0496(17) Uani 1 1 d . . . . .
O3A O 0.5914(6) 0.2370(2) 0.7231(2) 0.0313(12) Uani 1 1 d . . . . .
O4A O 0.4173(6) 0.2794(2) 0.7920(3) 0.0392(14) Uani 1 1 d . . . . .
O5A O 0.9500(7) 0.3516(3) 0.7853(3) 0.0530(17) Uani 1 1 d . . . . .
N1A N 0.7964(7) 0.1911(2) 0.5878(3) 0.0289(14) Uani 1 1 d . . . . .
N2A N 0.6481(7) 0.1461(2) 0.6661(3) 0.0287(14) Uani 1 1 d . . . . .
C1A C 0.8417(8) 0.2963(3) 0.6139(3) 0.0305(17) Uani 1 1 d . . . . .
C2A C 0.8725(10) 0.3445(3) 0.6187(3) 0.039(2) Uani 1 1 d . . . . .
C3A C 0.9506(12) 0.3688(4) 0.5780(4) 0.050(2) Uani 1 1 d . . . . .
H3A H 0.967386 0.402700 0.581776 0.060 Uiso 1 1 calc R U . . .
C4A C 1.0042(12) 0.3431(4) 0.5320(4) 0.052(2) Uani 1 1 d . . . . .
C5A C 0.9817(10) 0.2944(4) 0.5288(4) 0.046(2) Uani 1 1 d . . . . .
H5A H 1.024236 0.276575 0.499070 0.055 Uiso 1 1 calc R U . . .
C6A C 0.8972(9) 0.2691(3) 0.5680(3) 0.0353(18) Uani 1 1 d . . . . .
C7A C 0.8237(18) 0.4168(4) 0.6702(6) 0.088(5) Uani 1 1 d . . . . .
H7A1 H 0.924750 0.428403 0.670105 0.132 Uiso 1 1 calc R U . . .
H7A2 H 0.783590 0.427777 0.706335 0.132 Uiso 1 1 calc R U . . .
H7A3 H 0.764097 0.429850 0.635689 0.132 Uiso 1 1 calc R U . . .
C8A C 1.0960(16) 0.3694(5) 0.4892(6) 0.083(4) Uani 1 1 d . . . . .
H8A1 H 1.200112 0.362774 0.500138 0.124 Uiso 1 1 calc R U . . .
H8A2 H 1.078267 0.404403 0.491179 0.124 Uiso 1 1 calc R U . . .
H8A3 H 1.068473 0.357846 0.448901 0.124 Uiso 1 1 calc R U . . .
C9A C 0.8862(8) 0.2173(3) 0.5626(3) 0.0337(18) Uani 1 1 d . . . . .
H9A H 0.950470 0.201435 0.538429 0.040 Uiso 1 1 calc R U . . .
C10A C 0.7975(8) 0.1401(3) 0.5855(3) 0.0332(18) Uani 1 1 d . . . . .
C11A C 0.8693(9) 0.1124(4) 0.5451(4) 0.042(2) Uani 1 1 d . . . . .
H11A H 0.917011 0.128233 0.515226 0.050 Uiso 1 1 calc R U . . .
C12A C 0.8712(12) 0.0633(4) 0.5484(5) 0.055(3) Uani 1 1 d . . . . .
H12A H 0.922664 0.045047 0.521589 0.066 Uiso 1 1 calc R U . . .
C13A C 0.7986(13) 0.0395(4) 0.5906(5) 0.062(3) Uani 1 1 d . . . . .
H13A H 0.801339 0.005036 0.592790 0.074 Uiso 1 1 calc R U . . .
C14A C 0.7215(12) 0.0657(4) 0.6298(4) 0.050(2) Uani 1 1 d . . . . .
H14A H 0.669532 0.049201 0.657936 0.060 Uiso 1 1 calc R U . . .
C15A C 0.7208(8) 0.1154(3) 0.6276(3) 0.0321(17) Uani 1 1 d . . . . .
C16A C 0.5970(8) 0.1292(3) 0.7133(3) 0.0324(18) Uani 1 1 d . . . . .
H16A H 0.612462 0.095801 0.722205 0.039 Uiso 1 1 calc R U . . .
C17A C 0.5181(8) 0.1578(3) 0.7534(3) 0.0334(18) Uani 1 1 d . . . . .
C18A C 0.5138(8) 0.2088(3) 0.7554(3) 0.0300(17) Uani 1 1 d . . . . .
C19A C 0.4221(8) 0.2302(3) 0.7940(3) 0.0311(17) Uani 1 1 d . . . . .
C20A C 0.3429(8) 0.2017(3) 0.8308(3) 0.0353(19) Uani 1 1 d . . . . .
H20A H 0.281555 0.217280 0.856392 0.042 Uiso 1 1 calc R U . . .
C21A C 0.3514(8) 0.1521(4) 0.8310(3) 0.038(2) Uani 1 1 d . . . . .
C22A C 0.4378(8) 0.1303(4) 0.7920(4) 0.038(2) Uani 1 1 d . . . . .
H22A H 0.443521 0.095848 0.791087 0.046 Uiso 1 1 calc R U . . .
C23A C 0.3090(9) 0.3023(4) 0.8252(4) 0.043(2) Uani 1 1 d . . . . .
H23A H 0.211139 0.290440 0.810988 0.065 Uiso 1 1 calc R U . . .
H23B H 0.312836 0.337584 0.819919 0.065 Uiso 1 1 calc R U . . .
H23C H 0.329674 0.294464 0.867238 0.065 Uiso 1 1 calc R U . . .
C24A C 0.2672(10) 0.1227(4) 0.8717(4) 0.053(3) Uani 1 1 d . . . . .
H24A H 0.221497 0.144381 0.898703 0.079 Uiso 1 1 calc R U . . .
H24B H 0.334108 0.100413 0.894577 0.079 Uiso 1 1 calc R U . . .
H24C H 0.191166 0.103962 0.848469 0.079 Uiso 1 1 calc R U . . .
DyB Dy 0.70792(8) 0.12960(3) 0.24915(4) 0.0379(3) Uani 0.5 1 d . . P . .
ZnB Zn 0.86262(10) 0.21204(4) 0.36056(4) 0.0358(3) Uani 1 1 d . . . . .
ClB Cl 1.0575(2) 0.18952(10) 0.42436(9) 0.0495(6) Uani 1 1 d . . . . .
O1B O 0.7350(7) 0.1524(2) 0.3451(2) 0.0384(14) Uani 1 1 d . . . . .
O2B O 0.6785(11) 0.0620(3) 0.3332(3) 0.079(3) Uani 1 1 d . U . . .
O3B O 0.9039(6) 0.1931(3) 0.2768(2) 0.0487(17) Uani 1 1 d . . . . .
O4B O 1.0812(6) 0.1521(4) 0.2079(3) 0.056(2) Uani 1 1 d . . . . .
O5B O 0.5458(13) 0.0793(4) 0.2164(4) 0.102(4) Uani 1 1 d . . . . .
N1B N 0.7027(7) 0.2376(3) 0.4118(3) 0.0339(15) Uani 1 1 d . . . . .
N2B N 0.8512(8) 0.2834(3) 0.3358(3) 0.0439(18) Uani 1 1 d . . . . .
C1B C 0.6584(9) 0.1331(3) 0.3861(3) 0.0337(18) Uani 1 1 d . . . . .
C2B C 0.6270(13) 0.0836(4) 0.3824(4) 0.055(3) Uani 1 1 d . . . . .
C3B C 0.5450(13) 0.0596(4) 0.4212(4) 0.055(3) Uani 1 1 d . . . . .
H3B H 0.527398 0.025732 0.417024 0.066 Uiso 1 1 calc R U . . .
C4B C 0.4881(11) 0.0856(4) 0.4666(4) 0.043(2) Uani 1 1 d . . . . .
C5B C 0.5137(9) 0.1345(3) 0.4707(3) 0.0339(18) Uani 1 1 d . . . . .
H5B H 0.471667 0.152361 0.500582 0.041 Uiso 1 1 calc R U . . .
C6B C 0.6011(8) 0.1597(3) 0.4319(3) 0.0295(17) Uani 1 1 d . . . . .
C7B C 0.679(2) 0.0096(5) 0.3321(7) 0.108(6) Uani 1 1 d . U . . .
H7B1 H 0.731823 -0.002631 0.368664 0.161 Uiso 1 1 calc R U . . .
H7B2 H 0.727854 -0.001673 0.298170 0.161 Uiso 1 1 calc R U . . .
H7B3 H 0.578020 -0.002373 0.328868 0.161 Uiso 1 1 calc R U . . .
C8B C 0.3909(13) 0.0613(4) 0.5078(4) 0.053(3) Uani 1 1 d . . . . .
H8B1 H 0.435231 0.064429 0.548593 0.079 Uiso 1 1 calc R U . . .
H8B2 H 0.379901 0.026910 0.497517 0.079 Uiso 1 1 calc R U . . .
H8B3 H 0.294396 0.076969 0.504025 0.079 Uiso 1 1 calc R U . . .
C9B C 0.6127(8) 0.2106(3) 0.4386(3) 0.0338(18) Uani 1 1 d . . . . .
H9B H 0.551280 0.226024 0.464253 0.041 Uiso 1 1 calc R U . . .
C10B C 0.7029(9) 0.2882(4) 0.4165(4) 0.041(2) Uani 1 1 d . . . . .
C11B C 0.6326(11) 0.3154(4) 0.4586(4) 0.047(2) Uani 1 1 d . . . . .
H11B H 0.580542 0.299058 0.486799 0.057 Uiso 1 1 calc R U . . .
C12B C 0.6391(15) 0.3645(4) 0.4590(5) 0.071(3) Uani 1 1 d . . . . .
H12B H 0.592757 0.382360 0.487669 0.085 Uiso 1 1 calc R U . . .
C13B C 0.7143(18) 0.3891(5) 0.4169(7) 0.092(5) Uani 1 1 d . . . . .
H13B H 0.715541 0.423535 0.416592 0.110 Uiso 1 1 calc R U . . .
C14B C 0.7880(15) 0.3633(5) 0.3750(6) 0.079(4) Uani 1 1 d . . . . .
H14B H 0.841656 0.379983 0.347605 0.094 Uiso 1 1 calc R U . . .
C15B C 0.7805(10) 0.3134(4) 0.3748(4) 0.049(2) Uani 1 1 d . . . . .
C16B C 0.8993(11) 0.3014(5) 0.2889(4) 0.057(3) Uani 1 1 d . . . . .
H16B H 0.881825 0.334796 0.280362 0.069 Uiso 1 1 calc R U . . .
C17B C 0.9796(10) 0.2727(5) 0.2480(4) 0.055(3) Uani 1 1 d . . . . .
C18B C 0.9848(9) 0.2226(5) 0.2452(4) 0.053(3) Uani 1 1 d . . . . .
C19B C 1.0759(9) 0.2014(5) 0.2060(4) 0.056(3) Uani 1 1 d . . . . .
C20B C 1.1546(9) 0.2297(5) 0.1695(4) 0.053(2) Uani 1 1 d . U . . .
H20B H 1.215765 0.214450 0.143611 0.063 Uiso 1 1 calc R U . . .
C21B C 1.1448(11) 0.2805(6) 0.1706(4) 0.069(4) Uani 1 1 d . . . . .
C22B C 1.0583(11) 0.3015(5) 0.2096(5) 0.064(3) Uani 1 1 d . . . . .
H22B H 1.050669 0.335841 0.210948 0.077 Uiso 1 1 calc R U . . .
C23B C 1.1902(9) 0.1294(5) 0.1761(4) 0.062(3) Uani 1 1 d . . . . .
H23D H 1.167041 0.134944 0.133669 0.094 Uiso 1 1 calc R U . . .
H23E H 1.191624 0.094436 0.184088 0.094 Uiso 1 1 calc R U . . .
H23F H 1.286503 0.143279 0.188842 0.094 Uiso 1 1 calc R U . . .
C24B C 1.2278(13) 0.3109(6) 0.1292(5) 0.090(5) Uani 1 1 d . . . . .
H24D H 1.158374 0.330534 0.103850 0.134 Uiso 1 1 calc R U . . .
H24E H 1.281993 0.289469 0.104660 0.134 Uiso 1 1 calc R U . . .
H24F H 1.296732 0.332281 0.152426 0.134 Uiso 1 1 calc R U . . .
Cl1 Cl 0.250000 0.0172(3) 0.250000 0.154(3) Uani 1 2 d S T P . .
Cl2 Cl 1.250000 0.4227(3) 0.750000 0.187(5) Uani 1 2 d S T P . .

loop_
_atom_site_aniso_label
_atom_site_aniso_U_11
_atom_site_aniso_U_22
_atom_site_aniso_U_33
_atom_site_aniso_U_23
_atom_site_aniso_U_13
_atom_site_aniso_U_12
DyA 0.0893(5) 0.0357(3) 0.0208(3) 0.000 0.0083(3) 0.000
ZnA 0.0247(4) 0.0418(5) 0.0163(4) 0.0018(3) 0.0048(3) -0.0018(4)
ClA 0.0280(9) 0.0667(14) 0.0208(9) 0.0042(9) 0.0044(7) 0.0035(9)
O1A 0.039(3) 0.037(3) 0.015(2) 0.000(2) 0.008(2) -0.007(2)
O2A 0.077(5) 0.039(3) 0.037(3) 0.000(3) 0.028(3) -0.010(3)
O3A 0.031(3) 0.045(3) 0.020(3) 0.005(2) 0.012(2) -0.002(2)
O4A 0.030(3) 0.057(4) 0.032(3) 0.003(3) 0.012(2) 0.002(3)
O5A 0.055(4) 0.055(4) 0.052(4) -0.006(3) 0.018(3) -0.002(3)
N1A 0.026(3) 0.042(4) 0.019(3) -0.002(3) 0.001(2) -0.002(3)
N2A 0.026(3) 0.041(4) 0.018(3) 0.002(3) -0.001(2) -0.005(3)
C1A 0.031(4) 0.046(5) 0.015(3) 0.010(3) 0.008(3) -0.002(3)
C2A 0.047(5) 0.050(5) 0.021(4) 0.005(4) 0.012(3) -0.004(4)
C3A 0.071(7) 0.050(6) 0.032(5) 0.005(4) 0.017(4) -0.010(5)
C4A 0.065(6) 0.061(6) 0.033(5) 0.001(4) 0.024(4) -0.012(5)
C5A 0.053(5) 0.062(6) 0.024(4) -0.003(4) 0.014(4) -0.018(5)
C6A 0.037(4) 0.049(5) 0.020(4) 0.001(3) 0.003(3) -0.003(4)
C7A 0.145(13) 0.043(6) 0.087(10) 0.002(6) 0.066(9) 0.005(7)
C8A 0.110(10) 0.070(8) 0.079(9) 0.000(7) 0.063(8) -0.026(7)
C9A 0.030(4) 0.051(5) 0.022(4) -0.002(3) 0.011(3) 0.001(4)
C10A 0.027(4) 0.051(5) 0.021(4) -0.007(3) -0.003(3) -0.001(3)
C11A 0.039(5) 0.058(6) 0.031(4) -0.009(4) 0.011(4) 0.003(4)
C12A 0.062(6) 0.051(6) 0.056(6) -0.012(5) 0.020(5) 0.009(5)
C13A 0.079(8) 0.041(6) 0.066(7) -0.015(5) 0.019(6) 0.003(5)
C14A 0.070(7) 0.051(6) 0.029(5) -0.005(4) 0.005(4) -0.013(5)
C15A 0.033(4) 0.043(5) 0.021(4) -0.005(3) 0.001(3) -0.001(3)
C16A 0.024(4) 0.053(5) 0.019(4) 0.005(3) -0.002(3) -0.004(3)
C17A 0.022(4) 0.057(5) 0.021(4) 0.010(4) -0.001(3) -0.002(3)
C18A 0.018(3) 0.053(5) 0.019(4) 0.004(3) 0.003(3) 0.001(3)
C19A 0.020(3) 0.053(5) 0.021(4) 0.004(3) 0.002(3) 0.000(3)
C20A 0.017(3) 0.065(6) 0.025(4) 0.007(4) 0.005(3) 0.005(4)
C21A 0.026(4) 0.063(6) 0.025(4) 0.013(4) 0.006(3) -0.005(4)
C22A 0.028(4) 0.061(6) 0.026(4) 0.014(4) 0.003(3) -0.001(4)
C23A 0.036(5) 0.058(6) 0.039(5) 0.000(4) 0.014(4) 0.002(4)
C24A 0.040(5) 0.076(7) 0.045(5) 0.017(5) 0.017(4) -0.003(5)
DyB 0.0481(6) 0.0552(5) 0.0114(3) 0.0004(4) 0.0083(5) -0.0115(3)
ZnB 0.0284(5) 0.0631(7) 0.0167(4) 0.0041(4) 0.0071(3) 0.0006(4)
ClB 0.0321(10) 0.0961(19) 0.0211(10) 0.0048(10) 0.0068(8) 0.0121(11)
O1B 0.052(3) 0.051(4) 0.013(2) 0.004(2) 0.013(2) 0.000(3)
O2B 0.141(7) 0.055(4) 0.050(4) -0.006(3) 0.060(4) -0.010(4)
O3B 0.035(3) 0.098(5) 0.015(3) 0.012(3) 0.011(2) 0.010(3)
O4B 0.021(3) 0.127(7) 0.022(3) -0.002(4) 0.009(2) -0.005(4)
O5B 0.169(10) 0.082(6) 0.067(6) 0.020(5) 0.081(7) 0.011(6)
N1B 0.029(3) 0.053(4) 0.019(3) -0.002(3) 0.003(3) -0.004(3)
N2B 0.032(4) 0.064(5) 0.037(4) 0.004(4) 0.011(3) -0.004(3)
C1B 0.040(4) 0.049(5) 0.012(3) 0.002(3) 0.003(3) 0.003(4)
C2B 0.098(8) 0.052(6) 0.020(4) 0.004(4) 0.028(5) 0.011(6)
C3B 0.097(8) 0.043(5) 0.031(5) 0.005(4) 0.031(5) -0.002(5)
C4B 0.058(6) 0.054(6) 0.020(4) 0.002(4) 0.014(4) -0.001(4)
C5B 0.036(4) 0.052(5) 0.015(3) -0.002(3) 0.005(3) -0.002(4)
C6B 0.025(4) 0.049(5) 0.015(3) 0.002(3) 0.003(3) 0.000(3)
C7B 0.184(14) 0.066(8) 0.091(9) -0.008(7) 0.104(10) -0.007(8)
C8B 0.085(7) 0.050(6) 0.027(5) -0.002(4) 0.025(5) -0.010(5)
C9B 0.029(4) 0.050(5) 0.024(4) -0.003(3) 0.006(3) -0.003(4)
C10B 0.035(4) 0.063(6) 0.025(4) 0.005(4) 0.007(3) -0.004(4)
C11B 0.058(6) 0.046(5) 0.041(5) -0.004(4) 0.022(4) -0.001(4)
C12B 0.106(10) 0.056(7) 0.056(7) -0.003(5) 0.033(7) 0.007(7)
C13B 0.125(13) 0.049(7) 0.110(12) 0.002(7) 0.049(10) -0.012(8)
C14B 0.102(10) 0.069(8) 0.072(8) 0.006(6) 0.047(7) -0.032(7)
C15B 0.040(5) 0.062(6) 0.046(6) 0.010(5) 0.013(4) -0.001(4)
C16B 0.052(6) 0.086(8) 0.034(5) 0.027(5) 0.008(4) 0.015(5)
C17B 0.031(5) 0.116(10) 0.019(4) 0.020(5) 0.009(3) 0.002(5)
C18B 0.028(4) 0.109(10) 0.023(4) 0.017(5) 0.006(3) 0.005(5)
C19B 0.025(4) 0.123(11) 0.019(4) 0.003(5) -0.001(3) 0.004(5)
C20B 0.023(4) 0.106(7) 0.031(4) 0.005(5) 0.011(3) -0.003(4)
C21B 0.032(5) 0.142(13) 0.034(5) 0.026(7) 0.007(4) -0.006(6)
C22B 0.038(5) 0.106(10) 0.050(6) 0.033(6) 0.010(4) -0.006(6)
C23B 0.027(4) 0.136(11) 0.026(4) -0.009(6) 0.010(3) 0.004(5)
C24B 0.046(6) 0.179(16) 0.046(7) 0.029(8) 0.018(5) -0.022(8)
Cl1 0.255(10) 0.152(7) 0.059(3) 0.000 0.031(5) 0.000
Cl2 0.316(14) 0.098(5) 0.163(8) 0.000 0.107(9) 0.000

loop_
_atom_type_symbol
_atom_type_description
_atom_type_scat_dispersion_real
_atom_type_scat_dispersion_imag
_atom_type_scat_source
C C 0.0033 0.0016 'International Tables Vol C Tables 4.2.6.8 and 6.1.1.4'
H H 0.0000 0.0000 'International Tables Vol C Tables 4.2.6.8 and 6.1.1.4'
N N 0.0061 0.0033 'International Tables Vol C Tables 4.2.6.8 and 6.1.1.4'
O O 0.0106 0.0060 'International Tables Vol C Tables 4.2.6.8 and 6.1.1.4'
Cl Cl 0.1484 0.1585 'International Tables Vol C Tables 4.2.6.8 and 6.1.1.4'
Zn Zn 0.2839 1.4301 'International Tables Vol C Tables 4.2.6.8 and 6.1.1.4'
Dy Dy -0.1892 4.4098 'International Tables Vol C Tables 4.2.6.8 and 6.1.1.4'

loop_
_geom_angle_atom_site_label_1
_geom_angle_atom_site_label_2
_geom_angle_atom_site_label_3
_geom_angle
_geom_angle_site_symmetry_1
_geom_angle_site_symmetry_3
_geom_angle_publ_flag
O1A DyA O1A 144.1(3) 2_656 . ?
O1A DyA O3A 67.83(17) 2_656 2_656 ?
O1A DyA O3A 84.76(18) . 2_656 ?
O1A DyA O3A 84.76(19) 2_656 . ?
O1A DyA O3A 67.83(18) . . ?
O3A DyA O3A 81.0(3) 2_656 . ?
O1A DyA O5A 89.3(2) 2_656 . ?
O1A DyA O5A 111.7(2) . . ?
O3A DyA O5A 85.0(2) 2_656 . ?
O3A DyA O5A 165.9(2) . . ?
O1A DyA O5A 111.7(2) 2_656 2_656 ?
O1A DyA O5A 89.3(2) . 2_656 ?
O3A DyA O5A 165.9(2) 2_656 2_656 ?
O3A DyA O5A 85.0(2) . 2_656 ?
O5A DyA O5A 109.1(3) . 2_656 ?
O1A DyA O2A 60.21(19) 2_656 2_656 ?
O1A DyA O2A 154.1(2) . 2_656 ?
O3A DyA O2A 120.24(19) 2_656 2_656 ?
O3A DyA O2A 119.36(19) . 2_656 ?
O5A DyA O2A 67.6(2) . 2_656 ?
O5A DyA O2A 67.8(2) 2_656 2_656 ?
O1A DyA O2A 154.1(2) 2_656 . ?
O1A DyA O2A 60.21(19) . . ?
O3A DyA O2A 119.36(19) 2_656 . ?
O3A DyA O2A 120.24(19) . . ?
O5A DyA O2A 67.8(2) . . ?
O5A DyA O2A 67.6(2) 2_656 . ?
O2A DyA O2A 98.4(3) 2_656 . ?
O1A DyA ZnA 115.24(14) 2_656 . ?
O1A DyA ZnA 33.43(13) . . ?
O3A DyA ZnA 79.44(13) 2_656 . ?
O3A DyA ZnA 34.51(12) . . ?
O5A DyA ZnA 142.52(16) . . ?
O5A DyA ZnA 88.56(18) 2_656 . ?
O2A DyA ZnA 148.71(16) 2_656 . ?
O2A DyA ZnA 90.63(14) . . ?
O1A DyA ZnA 33.43(13) 2_656 2_656 ?
O1A DyA ZnA 115.24(14) . 2_656 ?
O3A DyA ZnA 34.51(12) 2_656 2_656 ?
O3A DyA ZnA 79.44(13) . 2_656 ?
O5A DyA ZnA 88.56(18) . 2_656 ?
O5A DyA ZnA 142.52(16) 2_656 2_656 ?
O2A DyA ZnA 90.63(14) 2_656 2_656 ?
O2A DyA ZnA 148.71(16) . 2_656 ?
ZnA DyA ZnA 97.06(3) . 2_656 ?
O1A ZnA O3A 78.3(2) . . ?
O1A ZnA N2A 134.1(2) . . ?
O3A ZnA N2A 89.3(2) . . ?
O1A ZnA N1A 86.9(2) . . ?
O3A ZnA N1A 145.8(2) . . ?
N2A ZnA N1A 79.2(3) . . ?
O1A ZnA ClA 108.39(17) . . ?
O3A ZnA ClA 107.98(16) . . ?
N2A ZnA ClA 117.42(18) . . ?
N1A ZnA ClA 105.93(17) . . ?
O1A ZnA DyA 38.04(14) . . ?
O3A ZnA DyA 40.35(15) . . ?
N2A ZnA DyA 115.00(17) . . ?
N1A ZnA DyA 117.47(17) . . ?
ClA ZnA DyA 116.15(7) . . ?
C1A O1A ZnA 121.7(5) . . ?
C1A O1A DyA 129.5(5) . . ?
ZnA O1A DyA 108.5(2) . . ?
C2A O2A C7A 116.3(8) . . ?
C2A O2A DyA 114.4(5) . . ?
C7A O2A DyA 129.1(6) . . ?
C18A O3A ZnA 121.9(5) . . ?
C18A O3A DyA 131.0(5) . . ?
ZnA O3A DyA 105.1(2) . . ?
C19A O4A C23A 116.1(6) . . ?
C9A N1A C10A 122.9(7) . . ?
C9A N1A ZnA 124.9(6) . . ?
C10A N1A ZnA 112.2(5) . . ?
C16A N2A C15A 121.5(7) . . ?
C16A N2A ZnA 124.9(6) . . ?
C15A N2A ZnA 113.7(5) . . ?
O1A C1A C2A 117.3(7) . . ?
O1A C1A C6A 123.3(8) . . ?
C2A C1A C6A 119.2(7) . . ?
C1A C2A O2A 113.0(7) . . ?
C1A C2A C3A 122.1(8) . . ?
O2A C2A C3A 124.9(8) . . ?
C4A C3A C2A 119.8(9) . . ?
C4A C3A H3A 120.1 . . ?
C2A C3A H3A 120.1 . . ?
C5A C4A C3A 118.6(8) . . ?
C5A C4A C8A 121.6(9) . . ?
C3A C4A C8A 119.6(10) . . ?
C4A C5A C6A 122.8(9) . . ?
C4A C5A H5A 118.6 . . ?
C6A C5A H5A 118.6 . . ?
C1A C6A C5A 117.3(8) . . ?
C1A C6A C9A 124.2(7) . . ?
C5A C6A C9A 118.2(8) . . ?
O2A C7A H7A1 109.5 . . ?
O2A C7A H7A2 109.5 . . ?
H7A1 C7A H7A2 109.5 . . ?
O2A C7A H7A3 109.5 . . ?
H7A1 C7A H7A3 109.5 . . ?
H7A2 C7A H7A3 109.5 . . ?
C4A C8A H8A1 109.5 . . ?
C4A C8A H8A2 109.5 . . ?
H8A1 C8A H8A2 109.5 . . ?
C4A C8A H8A3 109.5 . . ?
H8A1 C8A H8A3 109.5 . . ?
H8A2 C8A H8A3 109.5 . . ?
N1A C9A C6A 124.6(7) . . ?
N1A C9A H9A 117.7 . . ?
C6A C9A H9A 117.7 . . ?
C11A C10A N1A 124.9(8) . . ?
C11A C10A C15A 118.4(8) . . ?
N1A C10A C15A 116.7(7) . . ?
C12A C11A C10A 120.7(9) . . ?
C12A C11A H11A 119.7 . . ?
C10A C11A H11A 119.7 . . ?
C11A C12A C13A 120.4(9) . . ?
C11A C12A H12A 119.8 . . ?
C13A C12A H12A 119.8 . . ?
C12A C13A C14A 120.4(10) . . ?
C12A C13A H13A 119.8 . . ?
C14A C13A H13A 119.8 . . ?
C15A C14A C13A 119.7(9) . . ?
C15A C14A H14A 120.1 . . ?
C13A C14A H14A 120.1 . . ?
C14A C15A C10A 120.3(8) . . ?
C14A C15A N2A 124.7(8) . . ?
C10A C15A N2A 115.0(7) . . ?
N2A C16A C17A 124.6(8) . . ?
N2A C16A H16A 117.7 . . ?
C17A C16A H16A 117.7 . . ?
C18A C17A C22A 119.7(8) . . ?
C18A C17A C16A 125.4(7) . . ?
C22A C17A C16A 114.9(8) . . ?
O3A C18A C19A 119.2(8) . . ?
O3A C18A C17A 123.5(7) . . ?
C19A C18A C17A 117.4(7) . . ?
O4A C19A C20A 124.2(7) . . ?
O4A C19A C18A 114.7(7) . . ?
C20A C19A C18A 121.1(8) . . ?
C21A C20A C19A 121.9(8) . . ?
C21A C20A H20A 119.1 . . ?
C19A C20A H20A 119.1 . . ?
C20A C21A C22A 118.0(8) . . ?
C20A C21A C24A 120.6(8) . . ?
C22A C21A C24A 121.4(9) . . ?
C21A C22A C17A 121.9(9) . . ?
C21A C22A H22A 119.1 . . ?
C17A C22A H22A 119.1 . . ?
O4A C23A H23A 109.5 . . ?
O4A C23A H23B 109.5 . . ?
H23A C23A H23B 109.5 . . ?
O4A C23A H23C 109.5 . . ?
H23A C23A H23C 109.5 . . ?
H23B C23A H23C 109.5 . . ?
C21A C24A H24A 109.5 . . ?
C21A C24A H24B 109.5 . . ?
H24A C24A H24B 109.5 . . ?
C21A C24A H24C 109.5 . . ?
H24A C24A H24C 109.5 . . ?
H24B C24A H24C 109.5 . . ?
DyB DyB O3B 118.56(17) 2_655 2_655 ?
DyB DyB O5B 133.3(3) 2_655 . ?
O3B DyB O5B 98.1(3) 2_655 . ?
DyB DyB O1B 86.3(2) 2_655 . ?
O3B DyB O1B 92.6(2) 2_655 . ?
O5B DyB O1B 122.0(3) . . ?
DyB DyB O1B 74.58(19) 2_655 2_655 ?
O3B DyB O1B 70.3(2) 2_655 2_655 ?
O5B DyB O1B 93.8(3) . 2_655 ?
O1B DyB O1B 142.7(3) . 2_655 ?
DyB DyB O3B 46.05(15) 2_655 . ?
O3B DyB O3B 79.0(3) 2_655 . ?
O5B DyB O3B 173.7(2) . . ?
O1B DyB O3B 63.97(19) . . ?
O1B DyB O3B 80.00(19) 2_655 . ?
DyB DyB O2B 97.6(2) 2_655 . ?
O3B DyB O2B 134.3(2) 2_655 . ?
O5B DyB O2B 71.5(3) . . ?
O1B DyB O2B 61.2(2) . . ?
O1B DyB O2B 151.6(2) 2_655 . ?
O3B DyB O2B 114.6(2) . . ?
DyB DyB O5B 34.8(2) 2_655 2_655 ?
O3B DyB O5B 152.6(3) 2_655 2_655 ?
O5B DyB O5B 107.7(5) . 2_655 ?
O1B DyB O5B 81.5(2) . 2_655 ?
O1B DyB O5B 98.5(2) 2_655 2_655 ?
O3B DyB O5B 74.4(3) . 2_655 ?
O2B DyB O5B 65.1(3) . 2_655 ?
DyB DyB O2B 67.1(2) 2_655 2_655 ?
O3B DyB O2B 123.6(2) 2_655 2_655 ?
O5B DyB O2B 68.7(3) . 2_655 ?
O1B DyB O2B 142.0(2) . 2_655 ?
O1B DyB O2B 57.0(2) 2_655 2_655 ?
O3B DyB O2B 108.1(2) . 2_655 ?
O2B DyB O2B 94.7(3) . 2_655 ?
O5B DyB O2B 61.0(3) 2_655 2_655 ?
DyB DyB ZnB 98.99(10) 2_655 2_655 ?
O3B DyB ZnB 34.46(14) 2_655 2_655 ?
O5B DyB ZnB 95.9(3) . 2_655 ?
O1B DyB ZnB 121.29(16) . 2_655 ?
O1B DyB ZnB 35.88(15) 2_655 2_655 ?
O3B DyB ZnB 78.51(13) . 2_655 ?
O2B DyB ZnB 163.3(2) . 2_655 ?
O5B DyB ZnB 130.70(18) 2_655 2_655 ?
O2B DyB ZnB 90.56(16) 2_655 2_655 ?
O1B ZnB N2B 135.9(3) . . ?
O1B ZnB O3B 77.8(2) . . ?
N2B ZnB O3B 89.9(3) . . ?
O1B ZnB N1B 86.9(3) . . ?
N2B ZnB N1B 79.0(3) . . ?
O3B ZnB N1B 144.2(2) . . ?
O1B ZnB ClB 107.10(19) . . ?
N2B ZnB ClB 117.0(2) . . ?
O3B ZnB ClB 108.65(18) . . ?
N1B ZnB ClB 106.68(18) . . ?
O1B ZnB DyB 42.60(14) . 2_655 ?
N2B ZnB DyB 116.1(2) . 2_655 ?
O3B ZnB DyB 35.2(2) . 2_655 ?
N1B ZnB DyB 123.00(19) . 2_655 ?
ClB ZnB DyB 111.64(8) . 2_655 ?
C1B O1B ZnB 122.5(5) . . ?
C1B O1B DyB 123.3(5) . . ?
ZnB O1B DyB 113.6(2) . . ?
C1B O1B DyB 135.6(5) . 2_655 ?
ZnB O1B DyB 101.5(2) . 2_655 ?
DyB O1B DyB 19.13(6) . 2_655 ?
C2B O2B C7B 116.3(8) . . ?
C2B O2B DyB 109.9(6) . . ?
C7B O2B DyB 132.6(6) . . ?
C2B O2B DyB 114.6(6) . 2_655 ?
C7B O2B DyB 128.9(6) . 2_655 ?
DyB O2B DyB 15.22(5) . 2_655 ?
C18B O3B ZnB 120.2(7) . . ?
C18B O3B DyB 129.3(6) . 2_655 ?
ZnB O3B DyB 110.3(3) . 2_655 ?
C18B O3B DyB 133.8(6) . . ?
ZnB O3B DyB 102.4(2) . . ?
DyB O3B DyB 15.40(6) 2_655 . ?
C19B O4B C23B 116.4(8) . . ?
DyB O5B DyB 11.97(9) . 2_655 ?
C9B N1B C10B 122.0(7) . . ?
C9B N1B ZnB 125.3(6) . . ?
C10B N1B ZnB 112.6(5) . . ?
C16B N2B C15B 120.4(9) . . ?
C16B N2B ZnB 125.8(8) . . ?
C15B N2B ZnB 113.8(6) . . ?
O1B C1B C2B 117.9(7) . . ?
O1B C1B C6B 124.6(8) . . ?
C2B C1B C6B 117.5(7) . . ?
C3B C2B O2B 123.9(10) . . ?
C3B C2B C1B 123.4(8) . . ?
O2B C2B C1B 112.5(8) . . ?
C2B C3B C4B 119.4(9) . . ?
C2B C3B H3B 120.3 . . ?
C4B C3B H3B 120.3 . . ?
C5B C4B C3B 118.8(8) . . ?
C5B C4B C8B 120.0(8) . . ?
C3B C4B C8B 121.1(9) . . ?
C4B C5B C6B 122.5(8) . . ?
C4B C5B H5B 118.7 . . ?
C6B C5B H5B 118.7 . . ?
C9B C6B C1B 124.3(7) . . ?
C9B C6B C5B 117.1(7) . . ?
C1B C6B C5B 118.3(8) . . ?
O2B C7B H7B1 109.5 . . ?
O2B C7B H7B2 109.5 . . ?
H7B1 C7B H7B2 109.5 . . ?
O2B C7B H7B3 109.5 . . ?
H7B1 C7B H7B3 109.5 . . ?
H7B2 C7B H7B3 109.5 . . ?
C4B C8B H8B1 109.5 . . ?
C4B C8B H8B2 109.5 . . ?
H8B1 C8B H8B2 109.5 . . ?
C4B C8B H8B3 109.5 . . ?
H8B1 C8B H8B3 109.5 . . ?
H8B2 C8B H8B3 109.5 . . ?
N1B C9B C6B 124.1(7) . . ?
N1B C9B H9B 118.0 . . ?
C6B C9B H9B 118.0 . . ?
N1B C10B C11B 125.6(8) . . ?
N1B C10B C15B 115.7(8) . . ?
C11B C10B C15B 118.7(9) . . ?
C12B C11B C10B 120.7(9) . . ?
C12B C11B H11B 119.6 . . ?
C10B C11B H11B 119.6 . . ?
C11B C12B C13B 120.0(11) . . ?
C11B C12B H12B 120.0 . . ?
C13B C12B H12B 120.0 . . ?
C12B C13B C14B 121.0(12) . . ?
C12B C13B H13B 119.5 . . ?
C14B C13B H13B 119.5 . . ?
C15B C14B C13B 118.6(10) . . ?
C15B C14B H14B 120.7 . . ?
C13B C14B H14B 120.7 . . ?
C14B C15B N2B 124.1(9) . . ?
C14B C15B C10B 120.9(10) . . ?
N2B C15B C10B 114.9(9) . . ?
N2B C16B C17B 123.1(11) . . ?
N2B C16B H16B 118.4 . . ?
C17B C16B H16B 118.4 . . ?
C18B C17B C22B 120.2(10) . . ?
C18B C17B C16B 126.0(9) . . ?
C22B C17B C16B 113.8(12) . . ?
O3B C18B C17B 123.4(9) . . ?
O3B C18B C19B 118.6(12) . . ?
C17B C18B C19B 118.0(10) . . ?
O4B C19B C20B 124.0(10) . . ?
O4B C19B C18B 114.6(10) . . ?
C20B C19B C18B 121.4(13) . . ?
C19B C20B C21B 120.7(10) . . ?
C19B C20B H20B 119.6 . . ?
C21B C20B H20B 119.6 . . ?
C22B C21B C20B 118.2(10) . . ?
C22B C21B C24B 121.6(14) . . ?
C20B C21B C24B 120.2(12) . . ?
C21B C22B C17B 121.3(13) . . ?
C21B C22B H22B 119.3 . . ?
C17B C22B H22B 119.3 . . ?
O4B C23B H23D 109.5 . . ?
O4B C23B H23E 109.5 . . ?
H23D C23B H23E 109.5 . . ?
O4B C23B H23F 109.5 . . ?
H23D C23B H23F 109.5 . . ?
H23E C23B H23F 109.5 . . ?
C21B C24B H24D 109.5 . . ?
C21B C24B H24E 109.5 . . ?
H24D C24B H24E 109.5 . . ?
C21B C24B H24F 109.5 . . ?
H24D C24B H24F 109.5 . . ?
H24E C24B H24F 109.5 . . ?

loop_
_geom_bond_atom_site_label_1
_geom_bond_atom_site_label_2
_geom_bond_distance
_geom_bond_site_symmetry_2
_geom_bond_publ_flag
DyA O1A 2.271(5) 2_656 ?
DyA O1A 2.271(5) . ?
DyA O3A 2.343(6) 2_656 ?
DyA O3A 2.343(6) . ?
DyA O5A 2.370(7) . ?
DyA O5A 2.370(7) 2_656 ?
DyA O2A 2.692(6) 2_656 ?
DyA O2A 2.692(6) . ?
DyA ZnA 3.4937(10) . ?
DyA ZnA 3.4938(10) 2_656 ?
ZnA O1A 2.030(5) . ?
ZnA O3A 2.051(5) . ?
ZnA N2A 2.061(7) . ?
ZnA N1A 2.099(6) . ?
ZnA ClA 2.269(2) . ?
O1A C1A 1.338(8) . ?
O2A C2A 1.382(10) . ?
O2A C7A 1.414(13) . ?
O3A C18A 1.323(9) . ?
O4A C19A 1.356(11) . ?
O4A C23A 1.450(10) . ?
N1A C9A 1.272(10) . ?
N1A C10A 1.407(11) . ?
N2A C16A 1.299(10) . ?
N2A C15A 1.429(10) . ?
C1A C2A 1.361(12) . ?
C1A C6A 1.418(11) . ?
C2A C3A 1.393(12) . ?
C3A C4A 1.393(13) . ?
C3A H3A 0.9500 . ?
C4A C5A 1.357(14) . ?
C4A C8A 1.529(13) . ?
C5A C6A 1.421(11) . ?
C5A H5A 0.9500 . ?
C6A C9A 1.436(13) . ?
C7A H7A1 0.9800 . ?
C7A H7A2 0.9800 . ?
C7A H7A3 0.9800 . ?
C8A H8A1 0.9800 . ?
C8A H8A2 0.9800 . ?
C8A H8A3 0.9800 . ?
C9A H9A 0.9500 . ?
C10A C11A 1.406(11) . ?
C10A C15A 1.415(11) . ?
C11A C12A 1.355(14) . ?
C11A H11A 0.9500 . ?
C12A C13A 1.385(15) . ?
C12A H12A 0.9500 . ?
C13A C14A 1.392(14) . ?
C13A H13A 0.9500 . ?
C14A C15A 1.370(13) . ?
C14A H14A 0.9500 . ?
C16A C17A 1.450(12) . ?
C16A H16A 0.9500 . ?
C17A C18A 1.408(12) . ?
C17A C22A 1.418(11) . ?
C18A C19A 1.403(11) . ?
C19A C20A 1.400(11) . ?
C20A C21A 1.368(13) . ?
C20A H20A 0.9500 . ?
C21A C22A 1.383(12) . ?
C21A C24A 1.500(11) . ?
C22A H22A 0.9500 . ?
C23A H23A 0.9800 . ?
C23A H23B 0.9800 . ?
C23A H23C 0.9800 . ?
C24A H24A 0.9800 . ?
C24A H24B 0.9800 . ?
C24A H24C 0.9800 . ?
DyB DyB 0.7689(14) 2_655 ?
DyB O3B 2.085(8) 2_655 ?
DyB O5B 2.114(12) . ?
DyB O1B 2.262(5) . ?
DyB O1B 2.341(5) 2_655 ?
DyB O3B 2.544(7) . ?
DyB O2B 2.700(8) . ?
DyB O5B 2.700(12) 2_655 ?
DyB O2B 2.904(7) 2_655 ?
DyB ZnB 3.3894(14) 2_655 ?
ZnB O1B 2.027(6) . ?
ZnB N2B 2.044(8) . ?
ZnB O3B 2.045(6) . ?
ZnB N1B 2.083(7) . ?
ZnB ClB 2.276(2) . ?
O1B C1B 1.331(9) . ?
O2B C2B 1.389(11) . ?
O2B C7B 1.444(15) . ?
O3B C18B 1.353(12) . ?
O4B C19B 1.360(15) . ?
O4B C23B 1.433(11) . ?
N1B C9B 1.306(10) . ?
N1B C10B 1.396(12) . ?
N2B C16B 1.293(12) . ?
N2B C15B 1.415(13) . ?
C1B C2B 1.395(14) . ?
C1B C6B 1.414(11) . ?
C2B C3B 1.382(13) . ?
C3B C4B 1.399(13) . ?
C3B H3B 0.9500 . ?
C4B C5B 1.369(13) . ?
C4B C8B 1.511(12) . ?
C5B C6B 1.430(11) . ?
C5B H5B 0.9500 . ?
C6B C9B 1.412(12) . ?
C7B H7B1 0.9800 . ?
C7B H7B2 0.9800 . ?
C7B H7B3 0.9800 . ?
C8B H8B1 0.9800 . ?
C8B H8B2 0.9800 . ?
C8B H8B3 0.9800 . ?
C9B H9B 0.9500 . ?
C10B C11B 1.419(12) . ?
C10B C15B 1.422(12) . ?
C11B C12B 1.353(15) . ?
C11B H11B 0.9500 . ?
C12B C13B 1.407(17) . ?
C12B H12B 0.9500 . ?
C13B C14B 1.411(18) . ?
C13B H13B 0.9500 . ?
C14B C15B 1.375(16) . ?
C14B H14B 0.9500 . ?
C16B C17B 1.471(15) . ?
C16B H16B 0.9500 . ?
C17B C18B 1.384(17) . ?
C17B C22B 1.426(13) . ?
C18B C19B 1.406(14) . ?
C19B C20B 1.389(15) . ?
C20B C21B 1.403(18) . ?
C20B H20B 0.9500 . ?
C21B C22B 1.373(17) . ?
C21B C24B 1.518(15) . ?
C22B H22B 0.9500 . ?
C23B H23D 0.9800 . ?
C23B H23E 0.9800 . ?
C23B H23F 0.9800 . ?
C24B H24D 0.9800 . ?
C24B H24E 0.9800 . ?
C24B H24F 0.9800 . ?
